data_7207279
loop_
_publ_author_name
'Ibarra, Ilich A.'
'Bayliss, Peter A.'
'P\'erez, Eduardo'
'Yang, Sihai'
'Blake, Alexander J.'
'Nowell, Harriott'
'Allan, David R.'
'Poliakoff, Martyn'
'Schr\"oder, Martin'

_publ_section_title
;
 Near-critical water, a cleaner solvent for the synthesis of a
 metal--organic framework
;
_journal_issue 1
_journal_name_full 'Green Chemistry'
_journal_page_first 117
_journal_paper_doi 10.1039/c1gc15726d
_journal_volume 14
_journal_year 2012
_chemical_formula_moiety 'Zn (C17 O4 H9), 1.5(H2 O)'
_chemical_formula_sum 'C17 H12 O5.5 Zn'
_chemical_formula_weight 369.64
_chemical_name_systematic
;
?
;
_space_group_IT_number 15
_symmetry_cell_setting monoclinic
_symmetry_space_group_name_Hall '-C 2yc'
_symmetry_space_group_name_H-M 'C 1 2/c 1'
_atom_sites_solution_hydrogens geom
_atom_sites_solution_primary direct
_atom_sites_solution_secondary difmap
_audit_creation_method 'enCIFer editing of SHELXL97 CIF output'
_cell_angle_alpha 90.00
_cell_angle_beta 120.078(13)
_cell_angle_gamma 90.00
_cell_formula_units_Z 8
_cell_length_a 31.97(4)
_cell_length_b 6.334(9)
_cell_length_c 20.49(3)
_cell_measurement_reflns_used 3575
_cell_measurement_temperature 150(2)
_cell_measurement_theta_max 31.55
_cell_measurement_theta_min 2.23
_cell_volume 3590(9)
_computing_cell_refinement 'Rigaku CrystalClear'
_computing_data_collection 'Rigaku CrystalClear (Rigaku, 2009)'
_computing_data_reduction 'Rigaku CrystalClear'
_computing_publication_material 'enCIFer (Allen et al., 2004); PLATON (Spek, 2009)'
_computing_structure_refinement 'SHELXL97 (Sheldrick, 2008)'
_computing_structure_solution 'SHELXS97 (Sheldrick, 2008)'
_diffrn_ambient_temperature 150(2)
_diffrn_detector_area_resol_mean 28.5714
_diffrn_measured_fraction_theta_full 0.979
_diffrn_measured_fraction_theta_max 0.979
_diffrn_measurement_device_type 'Rigaku Saturn724+'
_diffrn_measurement_method '\w scans'
_diffrn_radiation_monochromator 'silicon double crystal'
_diffrn_radiation_source 'Diamond Light Source Beamline I19'
_diffrn_radiation_type synchrotron
_diffrn_radiation_wavelength 0.6889
_diffrn_reflns_av_R_equivalents 0.102
_diffrn_reflns_av_sigmaI/netI 0.124
_diffrn_reflns_limit_h_max 32
_diffrn_reflns_limit_h_min -36
_diffrn_reflns_limit_k_max 7
_diffrn_reflns_limit_k_min -6
_diffrn_reflns_limit_l_max 23
_diffrn_reflns_limit_l_min -23
_diffrn_reflns_number 5442
_diffrn_reflns_theta_full 23.32
_diffrn_reflns_theta_max 23.32
_diffrn_reflns_theta_min 2.60
_diffrn_standards_decay_% 0
_exptl_absorpt_coefficient_mu 1.391
_exptl_absorpt_correction_T_max 1.00
_exptl_absorpt_correction_T_min 0.633
_exptl_absorpt_correction_type multi-scan
_exptl_absorpt_process_details 'Jacobson, R. (1998) Private communication'
_exptl_crystal_colour colourless
_exptl_crystal_density_diffrn 1.368
_exptl_crystal_description prism
_exptl_crystal_F_000 1504
_exptl_crystal_size_max 0.08
_exptl_crystal_size_mid 0.05
_exptl_crystal_size_min 0.04
_platon_squeeze_details
;
;
_refine_diff_density_max 1.16
_refine_diff_density_min -1.27
_refine_diff_density_rms 0.18
_refine_ls_extinction_coef 0.00
_refine_ls_extinction_expression Fc^*^=kFc[1+0.001xFc^2^\l^3^/sin(2\q)]^-1/4^
_refine_ls_extinction_method SHELXL
_refine_ls_goodness_of_fit_ref 1.13
_refine_ls_hydrogen_treatment constr
_refine_ls_matrix_type full
_refine_ls_number_parameters 200
_refine_ls_number_reflns 2801
_refine_ls_number_restraints 0
_refine_ls_restrained_S_all 1.13
_refine_ls_R_factor_all 0.194
_refine_ls_R_factor_gt 0.137
_refine_ls_shift/su_max 0.005
_refine_ls_shift/su_mean 0.001
_refine_ls_structure_factor_coef Fsqd
_refine_ls_weighting_details 'calc w=1/[\s^2^(Fo^2^)+(0.200P)^2^+20.0P] where P=(Fo^2^+2Fc^2^)/3'
_refine_ls_weighting_scheme calc
_refine_ls_wR_factor_gt 0.348
_refine_ls_wR_factor_ref 0.409
_reflns_number_gt 1302
_reflns_number_total 2801
_reflns_threshold_expression >2sigma(I)
_cod_data_source_file c1gc15726d.txt
_cod_data_source_block 2
_cod_original_sg_symbol_H-M 'C 2/c'
_cod_database_code 7207279

loop_
_symmetry_equiv_pos_as_xyz
'x, y, z'
'-x, y, -z+1/2'
'x+1/2, y+1/2, z'
'-x+1/2, y+1/2, -z+1/2'
'-x, -y, -z'
'x, -y, z-1/2'
'-x+1/2, -y+1/2, -z'
'x+1/2, -y+1/2, z-1/2'

loop_
_atom_site_label
_atom_site_type_symbol
_atom_site_fract_x
_atom_site_fract_y
_atom_site_fract_z
_atom_site_U_iso_or_equiv
_atom_site_adp_type
_atom_site_occupancy
_atom_site_symmetry_multiplicity
_atom_site_calc_flag
_atom_site_refinement_flags
Zn1 Zn -0.02347(5) 0.2488(3) -0.01248(9) 0.0560(8) Uani 1 1 d .
O1 O 0.0220(3) 0.2817(14) 0.0926(5) 0.052(2) Uani 1 1 d .
O2 O 0.0183(3) 0.8033(17) 0.4462(5) 0.057(3) Uani 1 1 d .
O3 O 0.0667(4) 0.5489(15) 0.0837(6) 0.068(3) Uani 1 1 d .
O4 O 0.0703(3) 1.0568(15) 0.5143(5) 0.066(3) Uani 1 1 d .
C1 C 0.1316(5) 0.519(2) 0.2385(9) 0.067(4) Uani 1 1 d .
H1A H 0.1302 0.6465 0.2130 0.080 Uiso 1 1 calc R
C2 C 0.1662(5) 0.499(3) 0.3115(8) 0.080(5) Uani 1 1 d .
H2A H 0.1874 0.6137 0.3369 0.096 Uiso 1 1 calc R
C3 C 0.1377(6) 0.143(3) 0.3082(10) 0.082(5) Uani 1 1 d .
H3A H 0.1395 0.0096 0.3306 0.098 Uiso 1 1 calc R
C4 C 0.1010(6) 0.178(3) 0.2320(9) 0.078(5) Uani 1 1 d .
H4A H 0.0786 0.0688 0.2047 0.093 Uiso 1 1 calc R
C5 C 0.2089(5) 0.272(2) 0.4258(8) 0.053(3) Uani 1 1 d .
C6 C 0.0879(6) 0.564(3) 0.4385(9) 0.074(5) Uani 1 1 d .
H6A H 0.0563 0.5054 0.4148 0.089 Uiso 1 1 calc R
C7 C 0.0595(5) 0.401(2) 0.1195(9) 0.064(4) Uani 1 1 d .
C8 C 0.0979(5) 0.363(3) 0.1987(8) 0.067(4) Uani 1 1 d .
C12 C 0.0604(5) 0.887(2) 0.4773(7) 0.056(4) Uani 1 1 d .
C13 C 0.1708(4) 0.527(3) 0.4778(7) 0.058(4) Uani 1 1 d .
C14 C 0.1263(5) 0.460(2) 0.4441(8) 0.063(4) Uani 1 1 d .
H14A H 0.1203 0.3241 0.4213 0.075 Uiso 1 1 calc R
C16 C 0.0984(5) 0.768(3) 0.4709(9) 0.075(5) Uani 1 1 d .
C29 C 0.1711(4) 0.301(3) 0.3513(8) 0.069(5) Uani 1 1 d .
C31 C 0.2468(6) 0.139(3) 0.4409(8) 0.075(5) Uani 1 1 d .
H31A H 0.2458 0.0636 0.4002 0.089 Uiso 1 1 calc R
C32 C 0.2134(5) 0.390(2) 0.4868(7) 0.056(4) Uani 1 1 d .
C34 C 0.1450(5) 0.853(3) 0.5063(8) 0.065(4) Uani 1 1 d .
H34A H 0.1509 0.9914 0.5272 0.077 Uiso 1 1 calc R
C36 C 0.1807(5) 0.738(2) 0.5102(8) 0.059(4) Uani 1 1 d .
H36A H 0.2127 0.7921 0.5342 0.071 Uiso 1 1 calc R

loop_
_atom_site_aniso_label
_atom_site_aniso_U_11
_atom_site_aniso_U_22
_atom_site_aniso_U_33
_atom_site_aniso_U_23
_atom_site_aniso_U_13
_atom_site_aniso_U_12
Zn1 0.0457(11) 0.0624(12) 0.0536(11) 0.0048(7) 0.0200(8) -0.0045(7)
O1 0.034(4) 0.076(6) 0.036(4) 0.009(4) 0.010(4) -0.006(4)
O2 0.023(4) 0.107(7) 0.037(4) -0.026(5) 0.014(4) -0.003(4)
O3 0.066(6) 0.061(6) 0.070(6) 0.006(5) 0.029(5) -0.002(5)
O4 0.061(6) 0.068(6) 0.065(6) -0.018(5) 0.030(5) 0.007(5)
C1 0.056(9) 0.050(8) 0.084(10) 0.023(8) 0.029(8) 0.007(7)
C2 0.048(8) 0.104(13) 0.054(9) 0.012(9) 0.001(7) 0.021(9)
C3 0.086(12) 0.068(10) 0.093(12) -0.001(10) 0.046(11) 0.016(9)
C4 0.090(12) 0.067(9) 0.062(9) 0.026(8) 0.026(9) 0.037(9)
C5 0.051(7) 0.054(8) 0.057(8) -0.011(6) 0.030(7) 0.009(6)
C6 0.067(10) 0.067(10) 0.084(11) -0.022(8) 0.036(9) -0.005(8)
C7 0.065(9) 0.052(8) 0.092(11) 0.001(8) 0.052(9) 0.004(7)
C8 0.047(8) 0.076(10) 0.061(9) -0.005(8) 0.014(7) 0.005(8)
C12 0.054(8) 0.063(9) 0.042(7) -0.018(6) 0.018(6) 0.015(7)
C13 0.037(7) 0.093(11) 0.040(7) -0.018(7) 0.016(6) 0.009(7)
C14 0.045(8) 0.071(10) 0.070(9) -0.001(8) 0.027(7) 0.014(7)
C16 0.035(7) 0.130(16) 0.054(8) 0.009(9) 0.017(7) 0.029(8)
C29 0.030(7) 0.109(13) 0.046(8) -0.010(8) 0.001(6) 0.017(7)
C31 0.076(10) 0.083(11) 0.047(8) 0.001(8) 0.017(8) 0.029(9)
C32 0.052(7) 0.068(9) 0.045(7) -0.017(6) 0.022(6) 0.010(7)
C34 0.050(8) 0.073(10) 0.069(9) -0.003(8) 0.029(7) 0.012(7)
C36 0.039(7) 0.078(10) 0.047(8) -0.017(7) 0.011(6) -0.010(7)

loop_
_atom_type_symbol
_atom_type_description
_atom_type_scat_dispersion_real
_atom_type_scat_dispersion_imag
_atom_type_scat_source
C C 0.0033 0.0016 'International Tables Vol C Tables 4.2.6.8 and 6.1.1.4'
H H 0.0000 0.0000 'International Tables Vol C Tables 4.2.6.8 and 6.1.1.4'
O O 0.0106 0.0060 'International Tables Vol C Tables 4.2.6.8 and 6.1.1.4'
Zn Zn 0.2839 1.4301 'International Tables Vol C Tables 4.2.6.8 and 6.1.1.4'

loop_
_geom_angle_atom_site_label_1
_geom_angle_atom_site_label_2
_geom_angle_atom_site_label_3
_geom_angle
_geom_angle_site_symmetry_1
_geom_angle_site_symmetry_3
O1 Zn1 O3 129.6(4) . 5_565
O1 Zn1 O4 103.7(4) . 2_545
O3 Zn1 O4 98.8(4) 5_565 2_545
O1 Zn1 O2 102.1(4) . 6_565
O3 Zn1 O2 100.0(4) 5_565 6_565
O4 Zn1 O2 126.0(4) 2_545 6_565
C7 O1 Zn1 124.6(10) . .
C12 O2 Zn1 129.6(8) . 6_566
C7 O3 Zn1 131.3(10) . 5_565
C12 O4 Zn1 125.0(9) . 2_565
C2 C1 C8 123.3(15) . .
C2 C1 H1A 118.3 . .
C8 C1 H1A 118.3 . .
C1 C2 C29 119.8(16) . .
C1 C2 H2A 120.1 . .
C29 C2 H2A 120.1 . .
C29 C3 C4 121.9(17) . .
C29 C3 H3A 119.0 . .
C4 C3 H3A 119.0 . .
C8 C4 C3 120.4(18) . .
C8 C4 H4A 119.8 . .
C3 C4 H4A 119.8 . .
C31 C5 C32 116.1(13) . .
C31 C5 C29 120.2(13) . .
C32 C5 C29 123.4(12) . .
C14 C6 C16 114.7(15) . .
C14 C6 H6A 122.7 . .
C16 C6 H6A 122.7 . .
O3 C7 O1 125.6(15) . .
O3 C7 C8 117.2(14) . .
O1 C7 C8 117.2(14) . .
C4 C8 C1 119.3(15) . .
C4 C8 C7 120.6(15) . .
C1 C8 C7 120.1(14) . .
O4 C12 O2 122.3(12) . .
O4 C12 C16 120.9(13) . .
O2 C12 C16 116.7(12) . .
C14 C13 C36 118.2(13) . .
C14 C13 C32 122.7(14) . .
C36 C13 C32 119.1(11) . .
C13 C14 C6 126.1(16) . .
C13 C14 H14A 116.9 . .
C6 C14 H14A 116.9 . .
C34 C16 C6 122.5(14) . .
C34 C16 C12 117.7(15) . .
C6 C16 C12 119.3(14) . .
C3 C29 C5 124.1(17) . .
C3 C29 C2 115.1(14) . .
C5 C29 C2 120.7(14) . .
C5 C31 C32 123.4(14) . 7_556
C5 C31 H31A 118.3 . .
C32 C31 H31A 118.3 7_556 .
C5 C32 C31 120.4(13) . 7_556
C5 C32 C13 120.2(11) . .
C31 C32 C13 118.7(11) 7_556 .
C36 C34 C16 118.6(15) . .
C36 C34 H34A 120.7 . .
C16 C34 H34A 120.7 . .
C34 C36 C13 119.8(13) . .
C34 C36 H36A 120.1 . .
C13 C36 H36A 120.1 . .

loop_
_geom_bond_atom_site_label_1
_geom_bond_atom_site_label_2
_geom_bond_distance
_geom_bond_site_symmetry_2
Zn1 O1 1.912(9) .
Zn1 O2 1.936(9) 6_565
Zn1 O3 1.913(10) 5_565
Zn1 O4 1.913(9) 2_545
O1 C7 1.281(16) .
O3 C7 1.281(17) .
O4 C12 1.263(15) .
C1 C2 1.35(2) .
C1 C8 1.39(2) .
C1 H1A 0.9500 .
C2 C29 1.46(2) .
C2 H2A 0.9500 .
C3 C29 1.41(2) .
C3 C4 1.42(2) .
C3 H3A 0.9500 .
C4 C8 1.33(2) .
C4 H4A 0.9500 .
C5 C31 1.375(19) .
C5 C32 1.398(17) .
C5 C29 1.406(19) .
C6 C14 1.35(2) .
C6 C16 1.42(2) .
C6 H6A 0.9500 .
C7 C8 1.48(2) .
C12 C16 1.489(19) .
C13 C14 1.305(18) .
C13 C36 1.451(19) .
C13 C32 1.547(17) .
C14 H14A 0.9500 .
C16 C34 1.40(2) .
C31 C32 1.400(18) 7_556
C31 H31A 0.9500 .
C34 C36 1.326(19) .
C34 H34A 0.9500 .
C36 H36A 0.9500 .

loop_
_platon_squeeze_void_nr
_platon_squeeze_void_average_x
_platon_squeeze_void_average_y
_platon_squeeze_void_average_z
_platon_squeeze_void_volume
_platon_squeeze_void_count_electrons
1 0.000 -0.053 0.250 120 16
2 0.000 0.010 0.750 120 16
3 0.250 -0.041 0.250 170 35
4 0.250 -0.041 0.750 170 35
5 0.500 -0.004 0.250 120 16
6 0.500 -0.057 0.750 120 16
7 0.750 -0.030 0.250 170 35
8 0.750 -0.052 0.750 170 35
